data_1506353
loop_
_publ_author_name
'Deng, Bo-Liang'
'Hartman, Tracy L.'
'Buckheit, Jr, Robert W'
'Pannecouque, Christophe'
'De Clercq, Erik'
'Fanwick, Phillip E.'
'Cushman, Mark'

_publ_section_title
;
 Synthesis, anti-HIV activity, and metabolic stability of new
 alkenyldiarylmethane HIV-1 non-nucleoside reverse transcriptase
 inhibitors.
;
_journal_issue 19
_journal_name_full 'Journal of medicinal chemistry'
_journal_page_first 6140
_journal_page_last 6155
_journal_paper_doi 10.1021/jm050452s
_journal_volume 48
_journal_year 2005
_chemical_formula_moiety 'C23 H21 F4 N1 O4'
_chemical_formula_sum 'C23 H21 F4 N O4'
_chemical_formula_weight 451.42
_chemical_name_systematic ' ?'
_space_group_IT_number 2
_symmetry_cell_setting triclinic
_symmetry_space_group_name_Hall '-P 1'
_symmetry_space_group_name_H-M 'P -1'
_atom_type_scat_source 'International Tables for Crystallography (Vol C)'
_cell_angle_alpha 76.306(4)
_cell_angle_beta 72.480(6)
_cell_angle_gamma 89.873(5)
_cell_formula_units_Z 2
_cell_length_a 8.8822(7)
_cell_length_b 9.7444(9)
_cell_length_c 12.9675(17)
_cell_measurement_reflns_used 12884
_cell_measurement_temperature 150
_cell_measurement_theta_max 27
_cell_measurement_theta_min 2
_cell_volume 1036.98(19)
_computing_cell_refinement DENZO/SCALEPACK_(Otwinowski,_1996)
_computing_data_collection Collect_(Nonius,_1998)
_computing_data_reduction DENZO/SCALEPACK_(Otwinowski,_1996)
_computing_molecular_graphics
;
    ORTEP (Johnson, 1976)
    PLATON (Spek, 1997)
;
_computing_structure_refinement SHELX97_(Sheldrick,_1997)
_computing_structure_solution Direct_methods_(SIR2002,_Burla_et_al.,_2003)
_diffrn_ambient_temperature 150
_diffrn_measured_fraction_theta_full 0.9920
_diffrn_measured_fraction_theta_max 0.9830
_diffrn_measurement_device_type Nonius_KappaCCD
_diffrn_measurement_method \w
_diffrn_radiation_monochromator 'graphite 002'
_diffrn_radiation_type MO-K\a
_diffrn_radiation_wavelength 0.71073
_diffrn_reflns_av_R_equivalents 0.038
_diffrn_reflns_limit_h_max 0
_diffrn_reflns_limit_h_min -11
_diffrn_reflns_limit_k_max 12
_diffrn_reflns_limit_k_min -12
_diffrn_reflns_limit_l_max 15
_diffrn_reflns_limit_l_min -17
_diffrn_reflns_number 12884
_diffrn_reflns_theta_full 26.7
_diffrn_reflns_theta_max 27.90
_diffrn_reflns_theta_min 2.16
_exptl_absorpt_coefficient_mu 0.115
_exptl_absorpt_correction_T_max 0.9857
_exptl_absorpt_correction_T_min 0.9397
_exptl_absorpt_correction_type multi-scan_(Otwinowski_&_Minor,_1997
_exptl_crystal_colour_primary colourless
_exptl_crystal_density_diffrn 1.45
_exptl_crystal_description needle
_exptl_crystal_F_000 468
_exptl_crystal_size_max 0.44
_exptl_crystal_size_mid 0.29
_exptl_crystal_size_min 0.13
_refine_diff_density_max 0.27
_refine_diff_density_min -0.36
_refine_ls_extinction_method none
_refine_ls_goodness_of_fit_ref 1.034
_refine_ls_hydrogen_treatment constr
_refine_ls_matrix_type full
_refine_ls_number_parameters 292
_refine_ls_number_reflns 4879
_refine_ls_number_restraints 0
_refine_ls_R_factor_all 0.068
_refine_ls_R_factor_gt 0.046
_refine_ls_shift/su_max 0.001
_refine_ls_structure_factor_coef Fsqd
_refine_ls_weighting_details '1/[\s^2^(Fo^2^)+(0.0722P)^2^+0.0000P] where P=(Fo^2^+2Fc^2^)/3  '
_refine_ls_weighting_scheme calc
_refine_ls_wR_factor_gt 0.117
_refine_ls_wR_factor_ref 0.128
_reflns_number_gt 3461
_reflns_number_total 4884
_reflns_threshold_expression >2.0\s(I)
_cod_data_source_file jm050452ssi20050511_101711.cif
_cod_data_source_block D360B
_cod_depositor_comments
;
The following automatic conversions were performed:

'_refine_ls_weighting_scheme' value 'calc ' changed to 'calc'
according to /home/saulius/struct/CIF-dictionaries/cif_core.dic
dictionary named 'cif_core.dic' version 2.4.1 from 2010-06-29.

Automatic conversion script
Id: cif_fix_values 1715 2011-07-08 13:25:40Z adriana 
;
_cod_original_formula_sum 'C23 H21 F4 N1 O4'
_cod_database_code 1506353

loop_
_symmetry_equiv_pos_as_xyz
'x, y, z'
'-x, -y, -z'

loop_
_atom_site_label
_atom_site_type_symbol
_atom_site_fract_x
_atom_site_fract_y
_atom_site_fract_z
_atom_site_U_iso_or_equiv
_atom_site_adp_type
_atom_site_occupancy
_atom_site_symmetry_multiplicity
_atom_site_calc_flag
_atom_site_refinement_flags
F(15) F 0.51248(11) 0.43740(9) 0.60528(8) 0.0314(2) Uani 1 1 d .
F(131) F 0.82823(12) 0.90036(12) 0.42973(8) 0.0436(3) Uani 1 1 d .
F(132) F 0.86049(15) 0.92048(17) 0.58102(10) 0.0734(5) Uani 1 1 d .
F(133) F 0.69223(16) 1.03845(12) 0.51987(13) 0.0782(5) Uani 1 1 d .
O(1) O 0.45837(12) 0.88842(11) 1.19260(9) 0.0256(3) Uani 1 1 d .
O(3) O 0.76606(12) 0.70803(12) 1.05674(10) 0.0303(3) Uani 1 1 d .
O(105) O 0.04900(14) 0.38066(14) 0.67673(11) 0.0394(3) Uani 1 1 d .
O(106) O -0.18222(14) 0.39441(13) 0.63986(11) 0.0371(3) Uani 1 1 d .
N(2) N 0.60442(15) 0.82415(14) 1.17674(12) 0.0280(3) Uani 1 1 d .
C(3) C 0.64116(17) 0.76428(16) 1.08837(13) 0.0238(3) Uani 1 1 d .
C(4) C 0.50460(16) 0.78313(15) 1.04719(12) 0.0221(3) Uani 1 1 d .
C(5) C 0.46690(17) 0.74141(15) 0.96162(12) 0.0229(3) Uani 1 1 d .
C(6) C 0.32276(17) 0.77726(15) 0.94379(12) 0.0224(3) Uani 1 1 d .
C(7) C 0.22418(17) 0.85756(16) 1.01120(13) 0.0237(3) Uani 1 1 d .
C(8) C 0.25808(17) 0.89972(15) 1.09699(13) 0.0233(3) Uani 1 1 d .
C(9) C 0.40152(17) 0.85825(15) 1.11211(12) 0.0215(3) Uani 1 1 d .
C(10) C 0.27149(17) 0.73036(15) 0.85736(12) 0.0226(3) Uani 1 1 d .
C(11) C 0.39796(17) 0.70636(15) 0.75840(12) 0.0225(3) Uani 1 1 d .
C(12) C 0.51499(17) 0.81370(16) 0.69314(13) 0.0243(3) Uani 1 1 d .
C(13) C 0.62746(17) 0.79444(16) 0.59767(12) 0.0235(3) Uani 1 1 d .
C(14) C 0.62852(17) 0.66814(16) 0.56538(13) 0.0247(3) Uani 1 1 d .
C(15) C 0.51356(18) 0.56305(16) 0.63314(13) 0.0246(3) Uani 1 1 d .
C(16) C 0.39964(17) 0.57834(16) 0.72808(13) 0.0240(3) Uani 1 1 d .
C(21) C 0.69459(19) 0.84905(17) 1.24650(14) 0.0305(4) Uani 1 1 d .
C(81) C 0.15168(18) 0.98569(17) 1.16770(14) 0.0286(4) Uani 1 1 d .
C(101) C 0.11752(17) 0.70935(16) 0.86899(13) 0.0247(3) Uani 1 1 d .
C(102) C 0.04215(18) 0.66627(16) 0.79168(13) 0.0255(3) Uani 1 1 d .
C(103) C -0.06418(19) 0.52914(17) 0.85065(14) 0.0281(4) Uani 1 1 d .
C(104) C -0.16553(18) 0.49145(17) 0.78391(14) 0.0286(4) Uani 1 1 d .
C(105) C -0.08388(18) 0.41699(16) 0.69601(14) 0.0268(3) Uani 1 1 d .
C(107) C -0.1239(2) 0.3187(2) 0.55430(16) 0.0422(5) Uani 1 1 d .
C(131) C 0.75104(19) 0.91267(18) 0.53144(14) 0.0324(4) Uani 1 1 d .
H(5) H 0.5375 0.6899 0.9166 0.027 Uiso 1 1 calc R
H(7) H 0.1283 0.8843 0.9966 0.028 Uiso 1 1 calc R
H(12) H 0.5178 0.9005 0.7141 0.029 Uiso 1 1 calc R
H(14) H 0.7047 0.6548 0.4998 0.030 Uiso 1 1 calc R
H(16) H 0.3232 0.5025 0.7723 0.029 Uiso 1 1 calc R
H(101) H 0.0461 0.7239 0.9359 0.030 Uiso 1 1 calc R
H(10A) H 0.1254 0.6518 0.7254 0.031 Uiso 1 1 calc R
H(10B) H -0.0217 0.7426 0.7660 0.031 Uiso 1 1 calc R
H(10C) H 0.0031 0.4504 0.8654 0.034 Uiso 1 1 calc R
H(10D) H -0.1344 0.5390 0.9236 0.034 Uiso 1 1 calc R
H(10E) H -0.2594 0.4305 0.8364 0.034 Uiso 1 1 calc R
H(10F) H -0.2039 0.5797 0.7477 0.034 Uiso 1 1 calc R
H(10G) H -0.0185 0.3602 0.5061 0.063 Uiso 1 1 calc R
H(10H) H -0.1962 0.3255 0.5095 0.063 Uiso 1 1 calc R
H(10I) H -0.1174 0.2189 0.5892 0.063 Uiso 1 1 calc R
H(21A) H 0.7850 0.7902 1.2381 0.046 Uiso 1 1 calc R
H(21B) H 0.6274 0.8248 1.3246 0.046 Uiso 1 1 calc R
H(21C) H 0.7329 0.9492 1.2244 0.046 Uiso 1 1 calc R
H(81A) H 0.0808 1.0342 1.1282 0.043 Uiso 1 1 calc R
H(81B) H 0.2164 1.0559 1.1822 0.043 Uiso 1 1 calc R
H(81C) H 0.0887 0.9228 1.2387 0.043 Uiso 1 1 calc R

loop_
_atom_site_aniso_label
_atom_site_aniso_U_11
_atom_site_aniso_U_22
_atom_site_aniso_U_33
_atom_site_aniso_U_12
_atom_site_aniso_U_13
_atom_site_aniso_U_23
F(15) 0.0387(5) 0.0245(5) 0.0337(5) 0.0008(4) -0.0097(4) -0.0143(4)
F(131) 0.0462(6) 0.0518(7) 0.0242(5) -0.0163(5) 0.0035(5) -0.0115(5)
F(132) 0.0611(8) 0.1160(12) 0.0355(7) -0.0560(8) -0.0134(6) -0.0059(7)
F(133) 0.0678(9) 0.0272(6) 0.0985(11) -0.0074(5) 0.0264(8) -0.0054(6)
O(1) 0.0257(5) 0.0299(6) 0.0254(6) 0.0060(4) -0.0103(4) -0.0115(5)
O(3) 0.0245(6) 0.0367(6) 0.0309(6) 0.0081(4) -0.0089(5) -0.0098(5)
O(105) 0.0363(7) 0.0482(8) 0.0419(8) 0.0126(5) -0.0169(6) -0.0203(6)
O(106) 0.0397(7) 0.0422(7) 0.0422(8) 0.0078(5) -0.0220(6) -0.0225(6)
N(2) 0.0245(7) 0.0353(7) 0.0305(8) 0.0082(5) -0.0138(6) -0.0130(6)
C(3) 0.0243(7) 0.0235(7) 0.0222(8) 0.0009(5) -0.0068(6) -0.0035(6)
C(4) 0.0220(7) 0.0217(7) 0.0203(7) 0.0004(5) -0.0046(6) -0.0036(6)
C(5) 0.0224(7) 0.0239(7) 0.0203(8) 0.0009(5) -0.0029(6) -0.0065(6)
C(6) 0.0234(7) 0.0236(7) 0.0189(7) -0.0005(5) -0.0053(6) -0.0041(6)
C(7) 0.0221(7) 0.0249(8) 0.0235(8) 0.0017(5) -0.0064(6) -0.0054(6)
C(8) 0.0250(7) 0.0218(7) 0.0215(8) 0.0028(5) -0.0051(6) -0.0051(6)
C(9) 0.0244(7) 0.0218(7) 0.0196(7) -0.0009(5) -0.0088(6) -0.0048(6)
C(10) 0.0261(7) 0.0215(7) 0.0202(8) 0.0016(5) -0.0075(6) -0.0048(6)
C(11) 0.0235(7) 0.0264(8) 0.0193(7) 0.0032(5) -0.0077(6) -0.0074(6)
C(12) 0.0275(8) 0.0236(8) 0.0236(8) 0.0009(6) -0.0078(6) -0.0096(6)
C(13) 0.0238(7) 0.0258(8) 0.0206(8) -0.0012(6) -0.0066(6) -0.0057(6)
C(14) 0.0247(7) 0.0295(8) 0.0211(8) 0.0026(6) -0.0072(6) -0.0085(6)
C(15) 0.0295(8) 0.0227(7) 0.0259(8) 0.0036(6) -0.0119(6) -0.0096(6)
C(16) 0.0244(7) 0.0246(7) 0.0230(8) -0.0007(5) -0.0083(6) -0.0048(6)
C(21) 0.0350(9) 0.0312(9) 0.0314(9) 0.0025(6) -0.0183(7) -0.0088(7)
C(81) 0.0291(8) 0.0316(8) 0.0283(9) 0.0080(6) -0.0090(7) -0.0135(7)
C(101) 0.0255(8) 0.0267(8) 0.0215(8) 0.0018(6) -0.0059(6) -0.0067(6)
C(102) 0.0254(8) 0.0276(8) 0.0242(8) 0.0020(6) -0.0089(6) -0.0062(6)
C(103) 0.0302(8) 0.0280(8) 0.0260(8) -0.0003(6) -0.0080(7) -0.0073(7)
C(104) 0.0276(8) 0.0295(8) 0.0291(9) -0.0010(6) -0.0085(7) -0.0085(7)
C(105) 0.0300(8) 0.0233(8) 0.0281(9) -0.0007(6) -0.0119(7) -0.0045(6)
C(107) 0.0593(12) 0.0395(10) 0.0384(11) 0.0072(8) -0.0224(9) -0.0202(8)
C(131) 0.0342(9) 0.0336(9) 0.0273(9) -0.0058(7) -0.0025(7) -0.0125(7)

loop_
_atom_type_symbol
_atom_type_radius_bond
F 0.72
O 0.73
N 0.75
C 0.77
H 0.32

loop_
_geom_angle_atom_site_label_1
_geom_angle_atom_site_label_2
_geom_angle_atom_site_label_3
_geom_angle
C(9) O(1) N(2) 103.74(11)
C(105) O(106) C(107) 117.08(14)
C(3) N(2) O(1) 112.95(13)
C(3) N(2) C(21) 131.58(14)
O(1) N(2) C(21) 114.93(12)
O(3) C(3) N(2) 123.66(15)
O(3) C(3) C(4) 131.74(15)
N(2) C(3) C(4) 104.59(13)
C(9) C(4) C(5) 120.47(14)
C(9) C(4) C(3) 106.62(14)
C(5) C(4) C(3) 132.91(13)
C(4) C(5) C(6) 118.34(13)
C(5) C(6) C(7) 118.48(14)
C(5) C(6) C(10) 121.20(13)
C(7) C(6) C(10) 120.31(14)
C(8) C(7) C(6) 124.41(15)
C(7) C(8) C(9) 114.35(13)
C(7) C(8) C(81) 123.62(14)
C(9) C(8) C(81) 122.02(14)
O(1) C(9) C(4) 111.98(13)
O(1) C(9) C(8) 124.11(13)
C(4) C(9) C(8) 123.91(15)
C(101) C(10) C(6) 120.93(13)
C(101) C(10) C(11) 121.54(14)
C(6) C(10) C(11) 117.53(12)
C(16) C(11) C(12) 118.71(13)
C(16) C(11) C(10) 120.98(13)
C(12) C(11) C(10) 120.30(13)
C(13) C(12) C(11) 120.40(13)
C(12) C(13) C(14) 121.39(13)
C(12) C(13) C(131) 118.09(13)
C(14) C(13) C(131) 120.50(13)
C(15) C(14) C(13) 116.74(13)
F(15) C(15) C(16) 118.01(13)
F(15) C(15) C(14) 118.41(13)
C(16) C(15) C(14) 123.58(14)
C(15) C(16) C(11) 119.15(13)
C(10) C(101) C(102) 129.24(14)
C(101) C(102) C(103) 110.48(13)
C(104) C(103) C(102) 113.47(14)
C(105) C(104) C(103) 115.15(14)
O(105) C(105) O(106) 123.49(15)
O(105) C(105) C(104) 126.66(15)
O(106) C(105) C(104) 109.84(13)
F(131) C(131) F(133) 106.81(15)
F(131) C(131) F(132) 106.04(14)
F(133) C(131) F(132) 105.48(15)
F(131) C(131) C(13) 113.81(13)
F(133) C(131) C(13) 112.69(14)
F(132) C(131) C(13) 111.43(15)

loop_
_geom_bond_atom_site_label_1
_geom_bond_atom_site_label_2
_geom_bond_distance
F(15) C(15) 1.3569(17)
F(131) C(131) 1.3244(18)
F(132) C(131) 1.328(2)
F(133) C(131) 1.325(2)
O(1) C(9) 1.3762(18)
O(1) N(2) 1.4192(16)
O(3) C(3) 1.2366(18)
O(105) C(105) 1.2014(19)
O(106) C(105) 1.342(2)
O(106) C(107) 1.444(2)
N(2) C(3) 1.360(2)
N(2) C(21) 1.435(2)
C(3) C(4) 1.460(2)
C(4) C(9) 1.381(2)
C(4) C(5) 1.395(2)
C(5) C(6) 1.397(2)
C(6) C(7) 1.415(2)
C(6) C(10) 1.491(2)
C(7) C(8) 1.384(2)
C(8) C(9) 1.391(2)
C(8) C(81) 1.508(2)
C(10) C(101) 1.341(2)
C(10) C(11) 1.4953(19)
C(11) C(16) 1.393(2)
C(11) C(12) 1.395(2)
C(12) C(13) 1.389(2)
C(13) C(14) 1.390(2)
C(13) C(131) 1.496(2)
C(14) C(15) 1.379(2)
C(15) C(16) 1.378(2)
C(101) C(102) 1.495(2)
C(102) C(103) 1.533(2)
C(103) C(104) 1.522(2)
C(104) C(105) 1.498(2)

loop_
_geom_torsion_atom_site_label_1
_geom_torsion_atom_site_label_2
_geom_torsion_atom_site_label_3
_geom_torsion_atom_site_label_4
_geom_torsion
C(9) O(1) N(2) C(3) 3.18(15)
C(9) O(1) N(2) C(21) 175.76(12)
O(1) N(2) C(3) O(3) 176.77(13)
C(21) N(2) C(3) O(3) 5.8(3)
O(1) N(2) C(3) C(4) -3.57(15)
C(21) N(2) C(3) C(4) -174.56(16)
O(3) C(3) C(4) C(9) -177.84(15)
N(2) C(3) C(4) C(9) 2.54(15)
O(3) C(3) C(4) C(5) 2.1(3)
N(2) C(3) C(4) C(5) -177.52(15)
C(9) C(4) C(5) C(6) -0.1(2)
C(3) C(4) C(5) C(6) 179.92(14)
C(4) C(5) C(6) C(7) 1.8(2)
C(4) C(5) C(6) C(10) -177.13(13)
C(5) C(6) C(7) C(8) -2.3(2)
C(10) C(6) C(7) C(8) 176.66(13)
C(6) C(7) C(8) C(9) 0.9(2)
C(6) C(7) C(8) C(81) 179.81(14)
N(2) O(1) C(9) C(4) -1.38(15)
N(2) O(1) C(9) C(8) 179.28(13)
C(5) C(4) C(9) O(1) 179.36(12)
C(3) C(4) C(9) O(1) -0.68(16)
C(5) C(4) C(9) C(8) -1.3(2)
C(3) C(4) C(9) C(8) 178.66(13)
C(7) C(8) C(9) O(1) -179.83(13)
C(81) C(8) C(9) O(1) 1.2(2)
C(7) C(8) C(9) C(4) 0.9(2)
C(81) C(8) C(9) C(4) -178.03(14)
C(5) C(6) C(10) C(101) 151.32(15)
C(7) C(6) C(10) C(101) -27.6(2)
C(5) C(6) C(10) C(11) -28.0(2)
C(7) C(6) C(10) C(11) 153.06(13)
C(101) C(10) C(11) C(16) -53.1(2)
C(6) C(10) C(11) C(16) 126.26(16)
C(101) C(10) C(11) C(12) 125.50(17)
C(6) C(10) C(11) C(12) -55.1(2)
C(16) C(11) C(12) C(13) 2.2(2)
C(10) C(11) C(12) C(13) -176.44(15)
C(11) C(12) C(13) C(14) -1.0(3)
C(11) C(12) C(13) C(131) -179.47(16)
C(12) C(13) C(14) C(15) -0.5(2)
C(131) C(13) C(14) C(15) 177.92(16)
C(13) C(14) C(15) F(15) -178.93(14)
C(13) C(14) C(15) C(16) 0.8(3)
F(15) C(15) C(16) C(11) -179.88(14)
C(14) C(15) C(16) C(11) 0.3(3)
C(12) C(11) C(16) C(15) -1.9(2)
C(10) C(11) C(16) C(15) 176.77(15)
C(6) C(10) C(101) C(102) 178.39(15)
C(11) C(10) C(101) C(102) -2.3(3)
C(10) C(101) C(102) C(103) 121.89(17)
C(101) C(102) C(103) C(104) 170.62(13)
C(102) C(103) C(104) C(105) 82.28(17)
C(107) O(106) C(105) O(105) 1.8(2)
C(107) O(106) C(105) C(104) -177.82(14)
C(103) C(104) C(105) O(105) 2.9(2)
C(103) C(104) C(105) O(106) -177.50(13)
C(12) C(13) C(131) F(131) -164.54(15)
C(14) C(13) C(131) F(131) 17.0(2)
C(12) C(13) C(131) F(133) -42.7(2)
C(14) C(13) C(131) F(133) 138.79(17)
C(12) C(13) C(131) F(132) 75.6(2)
C(14) C(13) C(131) F(132) -102.86(19)

loop_
_cod_related_entry_id
_cod_related_entry_database
_cod_related_entry_code
1 ChemSpider 4982536
